data_7221990
loop_
_publ_author_name
'Buscher, R.'
'Lehmann, G.'
'Henkel, G.'
'Krebs, B.'

_publ_section_title
;
 Correlation of zero field splittings and site distortions. VII. (Fe
 Cl4)(-) in Cs Ga Cl4 with crystal structure refinement
;
_journal_name_full
;
Zeitschrift fuer Naturforschung, Teil A. Physikalische Chemie, Kosmophysik
;
_journal_page_first 1204
_journal_page_last 1207
_journal_volume 39
_journal_year 1984
_chemical_formula_sum 'Cl4 Cs Ga'
_chemical_name_systematic 'Cs Ga Cl4'
_space_group_IT_number 62
_symmetry_space_group_name_Hall '-P 2ac 2n'
_symmetry_space_group_name_H-M 'P n m a'
_cell_angle_alpha 90
_cell_angle_beta 90
_cell_angle_gamma 90
_cell_formula_units_Z 4
_cell_length_a 11.61
_cell_length_b 7.064
_cell_length_c 9.339
_cell_volume 765.920
_citation_journal_id_ASTM ZTAKDZ
_cod_data_source_file Buscher_ZTAKDZ_1984_1088.cif
_cod_data_source_block Cl4Cs1Ga1
_cod_original_cell_volume 765.9197
_cod_original_formula_sum 'Cl4 Cs1 Ga1'
_cod_database_code 7221990

loop_
_symmetry_equiv_pos_as_xyz
x,y,z
-x+1/2,-y,z+1/2
x+1/2,-y+1/2,-z+1/2
-x,y+1/2,-z
-x,-y,-z
x-1/2,y,-z-1/2
-x-1/2,y-1/2,z-1/2
x,-y-1/2,z

loop_
_atom_site_label
_atom_site_type_symbol
_atom_site_fract_x
_atom_site_fract_y
_atom_site_fract_z
_atom_site_occupancy
_atom_site_U_iso_or_equiv
Cl3 Cl-1 0.0841 0.0026 0.8305 1 0.0
Cl1 Cl-1 -0.0936 0.25 0.5863 1 0.0
Cs1 Cs+1 0.18019 0.25 0.16611 1 0.0
Ga1 Ga+3 0.07129 0.25 0.69293 1 0.0
Cl2 Cl-1 0.2164 0.25 0.5492 1 0.0
